data_4516322
loop_
_publ_author_name
'Duggirala, Naga Kiran'
'Wood, Geoffrey P. F.'
'Fischer, Addison'
'Wojtas, \/Lukasz'
'Perry, Miranda L.'
'Zaworotko, Michael J.'

_publ_section_title
;
 Hydrogen Bond Hierarchy: Persistent
 Phenol&#x00B7;&#x00B7;&#x00B7;Chloride Hydrogen Bonds in the Presence of
 Carboxylic Acid Moieties
;
_journal_issue 9
_journal_name_full 'Crystal Growth &amp; Design'
_journal_page_first 4341
_journal_paper_doi 10.1021/acs.cgd.5b00628
_journal_volume 15
_journal_year 2015
_chemical_formula_moiety '2(C11 H8 O3), C5 H6 N, Cl'
_chemical_formula_sum 'C27 H22 Cl N O6'
_chemical_formula_weight 491.91
_space_group_IT_number 15
_space_group_name_Hall '-C 2yc'
_space_group_name_H-M_alt 'C 1 2/c 1'
_symmetry_cell_setting monoclinic
_symmetry_space_group_name_H-M 'C 1 2/c 1'
_atom_sites_solution_hydrogens geom
_atom_sites_solution_primary direct
_atom_sites_solution_secondary difmap
_audit_creation_method SHELXL-97
_cell_angle_alpha 90.00
_cell_angle_beta 106.166(2)
_cell_angle_gamma 90.00
_cell_formula_units_Z 4
_cell_length_a 24.8495(9)
_cell_length_b 11.3672(4)
_cell_length_c 8.5460(3)
_cell_measurement_temperature 228(2)
_cell_volume 2318.53(14)
_computing_cell_refinement 'APEX2 (Bruker, 2010); SAINT (Bruker, 2009)'
_computing_data_collection 'APEX2 (Bruker, 2010)'
_computing_data_reduction 'SAINT (Bruker, 2009);XPREP(Sheldrick,2008)'
_computing_publication_material 'OLEX2 (Dolomanov,2009)'
_computing_structure_refinement 'SHELXTL (Sheldrick, 2008), OLEX2 (2009)'
_computing_structure_solution 'SHELXS-97 (Sheldrick, 2008)'
_diffrn_ambient_temperature 228(2)
_diffrn_measured_fraction_theta_full 0.967
_diffrn_measured_fraction_theta_max 0.967
_diffrn_measurement_device_type 'BRUKER SMART APEXII CCD'
_diffrn_measurement_method 'omega scans'
_diffrn_radiation_monochromator graphite
_diffrn_radiation_source 'fine-focus sealed tube'
_diffrn_radiation_type CuK\a
_diffrn_radiation_wavelength 1.54178
_diffrn_reflns_av_R_equivalents 0.0452
_diffrn_reflns_av_sigmaI/netI 0.0322
_diffrn_reflns_limit_h_max 28
_diffrn_reflns_limit_h_min -29
_diffrn_reflns_limit_k_max 13
_diffrn_reflns_limit_k_min -13
_diffrn_reflns_limit_l_max 8
_diffrn_reflns_limit_l_min -9
_diffrn_reflns_number 10107
_diffrn_reflns_theta_full 68.26
_diffrn_reflns_theta_max 68.26
_diffrn_reflns_theta_min 6.49
_exptl_absorpt_coefficient_mu 1.842
_exptl_absorpt_correction_T_max 0.8666
_exptl_absorpt_correction_T_min 0.6079
_exptl_absorpt_correction_type multi-scan
_exptl_absorpt_process_details 'SADABS; (Sheldrick, 2003)'
_exptl_crystal_colour colorless
_exptl_crystal_density_diffrn 1.409
_exptl_crystal_density_method 'not measured'
_exptl_crystal_description rod
_exptl_crystal_F_000 1024
_exptl_crystal_size_max 0.30
_exptl_crystal_size_mid 0.10
_exptl_crystal_size_min 0.08
_refine_diff_density_max 0.194
_refine_diff_density_min -0.179
_refine_diff_density_rms 0.046
_refine_ls_extinction_coef 0.0020(2)
_refine_ls_extinction_expression Fc^*^=kFc[1+0.001xFc^2^\l^3^/sin(2\q)]^-1/4^
_refine_ls_extinction_method SHELXL
_refine_ls_goodness_of_fit_ref 1.040
_refine_ls_hydrogen_treatment mixed
_refine_ls_matrix_type full
_refine_ls_number_parameters 170
_refine_ls_number_reflns 2060
_refine_ls_number_restraints 0
_refine_ls_restrained_S_all 1.040
_refine_ls_R_factor_all 0.0445
_refine_ls_R_factor_gt 0.0371
_refine_ls_shift/su_max 0.000
_refine_ls_shift/su_mean 0.000
_refine_ls_structure_factor_coef Fsqd
_refine_ls_weighting_details 'calc w=1/[\s^2^(Fo^2^)+(0.0548P)^2^+0.9697P] where P=(Fo^2^+2Fc^2^)/3'
_refine_ls_weighting_scheme calc
_refine_ls_wR_factor_gt 0.0975
_refine_ls_wR_factor_ref 0.1029
_reflns_number_gt 1751
_reflns_number_total 2060
_reflns_threshold_expression >2sigma(I)
_cod_data_source_file cg5b00628_si_022.cif
_cod_data_source_block shelxl
_cod_original_sg_symbol_H-M C2/c
_cod_database_code 4516322

loop_
_symmetry_equiv_pos_as_xyz
'x, y, z'
'-x, y, -z+1/2'
'x+1/2, y+1/2, z'
'-x+1/2, y+1/2, -z+1/2'
'-x, -y, -z'
'x, -y, z-1/2'
'-x+1/2, -y+1/2, -z'
'x+1/2, -y+1/2, z-1/2'

loop_
_atom_site_label
_atom_site_type_symbol
_atom_site_fract_x
_atom_site_fract_y
_atom_site_fract_z
_atom_site_U_iso_or_equiv
_atom_site_adp_type
_atom_site_occupancy
_atom_site_symmetry_multiplicity
_atom_site_calc_flag
_atom_site_refinement_flags
_atom_site_disorder_assembly
_atom_site_disorder_group
Cl1 Cl 0.5000 -0.07328(5) 0.2500 0.0637(3) Uani 1 2 d S . .
O1 O 0.26476(5) 0.33386(10) -0.33055(14) 0.0429(3) Uani 1 1 d . . .
H1 H 0.2516 0.3548 -0.4327 0.064 Uiso 0.30(3) 1 d PR A 2
C2 C 0.31231(6) 0.31842(13) 0.00700(19) 0.0317(4) Uani 1 1 d . . .
H2 H 0.2958 0.3900 -0.0362 0.038 Uiso 1 1 calc R . .
C3 C 0.33771(6) 0.30899(12) 0.17545(18) 0.0296(3) Uani 1 1 d . . .
O4 O 0.28574(5) 0.14598(10) -0.36014(13) 0.0447(3) Uani 1 1 d . . .
H4 H 0.2678 0.1569 -0.4807 0.067 Uiso 0.70(3) 1 d PR A 1
O5 O 0.42023(6) 0.28510(13) 0.67029(15) 0.0543(4) Uani 1 1 d . . .
C6 C 0.31124(6) 0.22497(13) -0.09565(18) 0.0320(4) Uani 1 1 d . . .
C7 C 0.28545(6) 0.23763(13) -0.27251(18) 0.0320(4) Uani 1 1 d . . .
C8 C 0.36242(6) 0.20009(13) 0.24043(18) 0.0312(4) Uani 1 1 d . . .
C9 C 0.34028(7) 0.40409(14) 0.2846(2) 0.0361(4) Uani 1 1 d . . .
H9 H 0.3231 0.4760 0.2448 0.043 Uiso 1 1 calc R . .
C10 C 0.38992(7) 0.19119(14) 0.40825(19) 0.0356(4) Uani 1 1 d . . .
H10 H 0.4063 0.1194 0.4515 0.043 Uiso 1 1 calc R . .
C11 C 0.35889(7) 0.10394(13) 0.13228(19) 0.0363(4) Uani 1 1 d . . .
H11 H 0.3739 0.0307 0.1737 0.044 Uiso 1 1 calc R . .
C12 C 0.39292(7) 0.28602(15) 0.50830(19) 0.0375(4) Uani 1 1 d . . .
C13 C 0.36708(7) 0.39301(14) 0.44558(19) 0.0392(4) Uani 1 1 d . . .
H13 H 0.3684 0.4572 0.5159 0.047 Uiso 1 1 calc R . .
C14 C 0.33425(7) 0.11565(14) -0.02986(19) 0.0362(4) Uani 1 1 d . . .
H14 H 0.3324 0.0507 -0.0992 0.043 Uiso 1 1 calc R . .
C15 C 0.47707(9) 0.2487(2) 0.1118(3) 0.0649(6) Uani 1 1 d . . .
H15 H 0.4614 0.2057 0.0159 0.078 Uiso 1 1 calc R . .
N16 N 0.5000 0.1939(2) 0.2500 0.0582(7) Uani 1 2 d S . .
C17 C 0.47637(11) 0.3675(2) 0.1096(4) 0.0837(8) Uani 1 1 d . . .
H17 H 0.4598 0.4085 0.0126 0.100 Uiso 1 1 calc R . .
C19 C 0.5000 0.4269(3) 0.2500 0.0996(17) Uani 1 2 d S . .
H19 H 0.5000 0.512(5) 0.2500 0.132(16) Uiso 1 2 d S . .
H5 H 0.4363(10) 0.228(2) 0.690(3) 0.064(8) Uiso 1 1 d . . .
H16 H 0.5000 0.117(3) 0.2500 0.080(11) Uiso 1 2 d S . .

loop_
_atom_site_aniso_label
_atom_site_aniso_U_11
_atom_site_aniso_U_22
_atom_site_aniso_U_33
_atom_site_aniso_U_23
_atom_site_aniso_U_13
_atom_site_aniso_U_12
Cl1 0.0692(5) 0.0329(4) 0.0665(5) 0.000 -0.0183(3) 0.000
O1 0.0575(7) 0.0348(7) 0.0318(7) 0.0030(5) 0.0047(5) 0.0014(5)
C2 0.0334(8) 0.0290(8) 0.0337(8) 0.0047(6) 0.0109(6) -0.0004(6)
C3 0.0307(8) 0.0282(8) 0.0321(8) 0.0018(6) 0.0124(6) -0.0015(6)
O4 0.0606(8) 0.0384(7) 0.0309(6) -0.0040(5) 0.0060(5) 0.0022(5)
O5 0.0702(9) 0.0522(8) 0.0307(7) -0.0045(6) -0.0023(6) 0.0143(7)
C6 0.0326(8) 0.0328(8) 0.0317(9) 0.0003(6) 0.0110(6) -0.0032(6)
C7 0.0345(8) 0.0306(8) 0.0312(8) 0.0004(6) 0.0096(6) -0.0043(6)
C8 0.0315(8) 0.0300(8) 0.0334(8) 0.0019(6) 0.0111(6) -0.0010(6)
C9 0.0424(9) 0.0304(8) 0.0367(9) 0.0009(6) 0.0129(7) 0.0049(7)
C10 0.0389(9) 0.0337(8) 0.0325(9) 0.0041(6) 0.0073(7) 0.0014(6)
C11 0.0450(9) 0.0260(8) 0.0364(9) 0.0031(6) 0.0089(7) 0.0027(6)
C12 0.0394(9) 0.0427(9) 0.0292(8) 0.0005(7) 0.0074(6) 0.0016(7)
C13 0.0465(10) 0.0365(9) 0.0351(9) -0.0065(7) 0.0121(7) 0.0042(7)
C14 0.0457(9) 0.0290(8) 0.0335(9) -0.0021(6) 0.0106(7) -0.0004(7)
C15 0.0555(12) 0.0758(16) 0.0708(15) -0.0066(12) 0.0298(11) -0.0101(11)
N16 0.0615(15) 0.0326(12) 0.094(2) 0.000 0.0432(15) 0.000
C17 0.0842(18) 0.0778(19) 0.106(2) 0.0413(16) 0.0544(16) 0.0269(14)
C19 0.137(4) 0.0338(19) 0.169(5) 0.000 0.110(4) 0.000

loop_
_atom_type_symbol
_atom_type_description
_atom_type_scat_dispersion_real
_atom_type_scat_dispersion_imag
_atom_type_scat_source
C C 0.0181 0.0091 'International Tables Vol C Tables 4.2.6.8 and 6.1.1.4'
H H 0.0000 0.0000 'International Tables Vol C Tables 4.2.6.8 and 6.1.1.4'
Cl Cl 0.3639 0.7018 'International Tables Vol C Tables 4.2.6.8 and 6.1.1.4'
N N 0.0311 0.0180 'International Tables Vol C Tables 4.2.6.8 and 6.1.1.4'
O O 0.0492 0.0322 'International Tables Vol C Tables 4.2.6.8 and 6.1.1.4'

loop_
_geom_angle_atom_site_label_1
_geom_angle_atom_site_label_2
_geom_angle_atom_site_label_3
_geom_angle
_geom_angle_site_symmetry_1
_geom_angle_site_symmetry_3
C7 O1 H1 129.1 . .
C6 C2 C3 121.24(14) . .
C6 C2 H2 119.4 . .
C3 C2 H2 119.4 . .
C2 C3 C9 122.73(13) . .
C2 C3 C8 119.18(13) . .
C9 C3 C8 118.09(14) . .
C7 O4 H4 115.0 . .
C12 O5 H5 108.8(18) . .
C2 C6 C14 119.40(14) . .
C2 C6 C7 120.31(14) . .
C14 C6 C7 120.28(13) . .
O1 C7 O4 123.13(14) . .
O1 C7 C6 120.32(14) . .
O4 C7 C6 116.55(13) . .
C10 C8 C11 122.14(14) . .
C10 C8 C3 119.56(14) . .
C11 C8 C3 118.30(14) . .
C13 C9 C3 121.04(14) . .
C13 C9 H9 119.5 . .
C3 C9 H9 119.5 . .
C12 C10 C8 120.45(14) . .
C12 C10 H10 119.8 . .
C8 C10 H10 119.8 . .
C14 C11 C8 121.23(14) . .
C14 C11 H11 119.4 . .
C8 C11 H11 119.4 . .
O5 C12 C10 123.75(15) . .
O5 C12 C13 116.01(15) . .
C10 C12 C13 120.23(15) . .
C9 C13 C12 120.57(14) . .
C9 C13 H13 119.7 . .
C12 C13 H13 119.7 . .
C11 C14 C6 120.59(14) . .
C11 C14 H14 119.7 . .
C6 C14 H14 119.7 . .
N16 C15 C17 119.1(2) . .
N16 C15 H15 120.4 . .
C17 C15 H15 120.4 . .
C15 N16 C15 123.5(3) 2_655 .
C15 N16 H16 118.26(14) 2_655 .
C15 N16 H16 118.26(14) . .
C15 C17 C19 118.9(3) . .
C15 C17 H17 120.5 . .
C19 C17 H17 120.5 . .
C17 C19 C17 120.4(3) . 2_655
C17 C19 H19 119.78(17) . .
C17 C19 H19 119.78(17) 2_655 .

loop_
_geom_bond_atom_site_label_1
_geom_bond_atom_site_label_2
_geom_bond_distance
_geom_bond_site_symmetry_2
O1 C7 1.2510(18) .
O1 H1 0.8758 .
C2 C6 1.373(2) .
C2 C3 1.406(2) .
C2 H2 0.9400 .
C3 C9 1.418(2) .
C3 C8 1.424(2) .
O4 C7 1.2842(18) .
O4 H4 1.0097 .
O5 C12 1.3616(19) .
O5 H5 0.75(2) .
C6 C14 1.417(2) .
C6 C7 1.475(2) .
C8 C10 1.410(2) .
C8 C11 1.418(2) .
C9 C13 1.357(2) .
C9 H9 0.9400 .
C10 C12 1.365(2) .
C10 H10 0.9400 .
C11 C14 1.357(2) .
C11 H11 0.9400 .
C12 C13 1.410(2) .
C13 H13 0.9400 .
C14 H14 0.9400 .
C15 N16 1.317(3) .
C15 C17 1.351(3) .
C15 H15 0.9400 .
N16 C15 1.317(3) 2_655
N16 H16 0.87(4) .
C17 C19 1.359(3) .
C17 H17 0.9400 .
C19 C17 1.359(3) 2_655
C19 H19 0.97(5) .

loop_
_geom_hbond_atom_site_label_D
_geom_hbond_atom_site_label_H
_geom_hbond_atom_site_label_A
_geom_hbond_distance_DH
_geom_hbond_distance_HA
_geom_hbond_distance_DA
_geom_hbond_angle_DHA
_geom_hbond_site_symmetry_A
O1 H1 O4 0.88 1.76 2.6015(15) 161.8 7_554
O4 H4 O1 1.01 1.59 2.6015(15) 174.9 7_554
O5 H5 Cl1 0.75(2) 2.33(2) 3.0723(16) 170(2) 5_656
N16 H16 Cl1 0.87(4) 2.16(4) 3.037(2) 180.0 .
